data_4332279
loop_
_publ_author_name
'Yamamura, Masaki'
'Kano, Naokazu'
'Kawashima, Takayuki'

_publ_section_title
;
 Systematic Study on the Structures and Reactivity of Hydrazobenzenes and
 Azobenzenes Bearing a Chalcogenophosphoryl Group
;
_journal_issue 16
_journal_name_full 'Inorganic Chemistry'
_journal_page_first 6497
_journal_page_last 6507
_journal_paper_doi 10.1021/ic0601790
_journal_volume 45
_journal_year 2006
_chemical_formula_moiety 'C24 H19 N2 O P'
_chemical_formula_sum 'C24 H19 N2 O P'
_chemical_formula_weight 382.38
_chemical_melting_point 169.5(5)
_chemical_name_common 'phosphine oxide'
_chemical_name_systematic
; 
Diphenyl[2-(phenylazo)phenyl]phosphine oxide
;
_space_group_IT_number 14
_symmetry_cell_setting monoclinic
_symmetry_space_group_name_Hall '-P 2ybc'
_symmetry_space_group_name_H-M 'P 1 21/c 1'
_atom_sites_solution_hydrogens geom
_atom_sites_solution_primary direct
_atom_sites_solution_secondary difmap
_audit_creation_method SHELXL-97
_cell_angle_alpha 90.00
_cell_angle_beta 97.234(3)
_cell_angle_gamma 90.00
_cell_formula_units_Z 4
_cell_length_a 10.079(7)
_cell_length_b 9.815(7)
_cell_length_c 20.357(14)
_cell_measurement_reflns_used 5496
_cell_measurement_temperature 120(2)
_cell_measurement_theta_max 27.4835
_cell_measurement_theta_min 3.0267
_cell_volume 1998(2)
_computing_cell_refinement 'CrystalClear (Rigaku Corp., 2000)'
_computing_data_collection 'CrystalClear (Rigaku Corp., 2000)'
_computing_data_reduction 'CrystalClear (Rigaku Corp., 2000)'
_computing_molecular_graphics 'ORTEP-3 for Windows ver 1.08 (Farrugia, 1997-2005)'
_computing_structure_refinement 'SHELXL-97 (Sheldrick, 1997)'
_computing_structure_solution 'SHELXS-97 (Sheldrick, 1990)'
_diffrn_ambient_temperature 120(2)
_diffrn_detector_area_resol_mean 14.5666
_diffrn_measured_fraction_theta_full 0.950
_diffrn_measured_fraction_theta_max 0.950
_diffrn_measurement_details
;
scan:
    Number of images: 600
               Slice: -70.0000 - 110.0000
         Image width: 0.3000
            Exp time: 10.0000
       Rotation axis: Omega
               Omega: 0.0000
                 Chi: 45.0000
                 Phi: 0.0000
                 XTD: 45.0387
              2theta: 19.2859
scan:
    Number of images: 600
               Slice: -70.0000 - 110.0000
         Image width: 0.3000
            Exp time: 10.0000
       Rotation axis: Omega
               Omega: 0.0000
                 Chi: 45.0000
                 Phi: 90.0000
                 XTD: 45.0387
              2theta: 19.2859

;
_diffrn_measurement_device
;
Mercury CCD (2x2 bin mode)
;
_diffrn_measurement_device_details
;
AFC8: Eulerian 3-circle
;
_diffrn_measurement_device_type CCD
_diffrn_measurement_method dtintegrate.ref
_diffrn_orient_matrix_type d*Trek
_diffrn_orient_matrix_UB_11 0.0162
_diffrn_orient_matrix_UB_12 0.0173
_diffrn_orient_matrix_UB_13 -0.0972
_diffrn_orient_matrix_UB_21 -0.0492
_diffrn_orient_matrix_UB_22 0.0889
_diffrn_orient_matrix_UB_23 0.0076
_diffrn_orient_matrix_UB_31 0.0433
_diffrn_orient_matrix_UB_32 0.0236
_diffrn_orient_matrix_UB_33 0.0050
_diffrn_radiation_monochromator graphite
_diffrn_radiation_source 'fine-focus sealed tube'
_diffrn_radiation_type MoK\a
_diffrn_radiation_wavelength 0.71070
_diffrn_reflns_av_R_equivalents 0.0330
_diffrn_reflns_limit_h_max 13
_diffrn_reflns_limit_h_min -12
_diffrn_reflns_limit_k_max 12
_diffrn_reflns_limit_k_min -10
_diffrn_reflns_limit_l_max 26
_diffrn_reflns_limit_l_min -26
_diffrn_reflns_number 15324
_diffrn_reflns_reduction_process 'Lp corrections applied'
_diffrn_reflns_theta_full 27.48
_diffrn_reflns_theta_max 27.48
_diffrn_reflns_theta_min 3.04
_diffrn_source_current 40.0000
_diffrn_source_power 2.0000
_diffrn_source_voltage 50.0000
_exptl_absorpt_coefficient_mu 0.154
_exptl_absorpt_correction_T_max 0.9698
_exptl_absorpt_correction_T_min 0.9698
_exptl_absorpt_correction_type multi-scan
_exptl_absorpt_process_details
;
Jacobson, R. (1998) Private communication
;
_exptl_crystal_colour Red
_exptl_crystal_density_diffrn 1.271
_exptl_crystal_density_method 'not measured'
_exptl_crystal_description Block
_exptl_crystal_F_000 800
_exptl_crystal_size_max 0.20
_exptl_crystal_size_mid 0.20
_exptl_crystal_size_min 0.20
_refine_diff_density_max 1.227
_refine_diff_density_min -0.346
_refine_diff_density_rms 0.065
_refine_ls_extinction_method none
_refine_ls_goodness_of_fit_ref 1.102
_refine_ls_hydrogen_treatment riding
_refine_ls_matrix_type full
_refine_ls_number_parameters 253
_refine_ls_number_reflns 4357
_refine_ls_number_restraints 0
_refine_ls_restrained_S_all 1.102
_refine_ls_R_factor_all 0.0803
_refine_ls_R_factor_gt 0.0621
_refine_ls_shift/su_max 0.000
_refine_ls_shift/su_mean 0.000
_refine_ls_structure_factor_coef Fsqd
_refine_ls_weighting_details 'calc w=1/[\s^2^(Fo^2^)+(0.1166P)^2^+0.1611P] where P=(Fo^2^+2Fc^2^)/3'
_refine_ls_weighting_scheme calc
_refine_ls_wR_factor_gt 0.1840
_refine_ls_wR_factor_ref 0.1972
_reflns_number_gt 3241
_reflns_number_total 4357
_reflns_threshold_expression >2sigma(I)
_cod_data_source_file ic0601790sup1.cif
_cod_data_source_block compoundE7
_cod_depositor_comments
;
The following automatic conversions were performed:

'_chemical_melting_point' value '169-170' was changed to '169.5(5)' -
the average value was taken and precision was estimated.

Automatic conversion script
Id: cif_fix_values 1891 2012-01-12 08:04:46Z andrius 
;
_cod_original_sg_symbol_H-M 'P 21/c'
_cod_database_code 4332279
_diffrn_number_total 15324
_diffrn_reflns_av_sigmai/deti 0.1282

loop_
_symmetry_equiv_pos_as_xyz
'x, y, z'
'-x, y+1/2, -z+1/2'
'-x, -y, -z'
'x, -y-1/2, z-1/2'

loop_
_atom_site_label
_atom_site_type_symbol
_atom_site_fract_x
_atom_site_fract_y
_atom_site_fract_z
_atom_site_U_iso_or_equiv
_atom_site_adp_type
_atom_site_occupancy
_atom_site_symmetry_multiplicity
_atom_site_calc_flag
_atom_site_refinement_flags
_atom_site_disorder_assembly
_atom_site_disorder_group
P1 P 0.24145(6) 0.93374(6) 0.34087(3) 0.0311(2) Uani 1 1 d . . .
O1 O 0.28953(18) 1.0159(2) 0.28753(8) 0.0450(5) Uani 1 1 d . . .
C1 C 0.3224(2) 0.7670(3) 0.34491(12) 0.0361(6) Uani 1 1 d . . .
C2 C 0.4118(2) 0.7471(3) 0.29840(14) 0.0510(8) Uani 1 1 d . . .
H1 H 0.4243 0.8164 0.2672 0.061 Uiso 1 1 calc R . ..
C3 C 0.4831(3) 0.6234(4) 0.29811(18) 0.0622(10) Uani 1 1 d . . .
H2 H 0.5435 0.6090 0.2665 0.075 Uiso 1 1 calc R . .
C4 C 0.4653(3) 0.5239(4) 0.34347(19) 0.0646(10) Uani 1 1 d . . .
H3 H 0.5118 0.4399 0.3423 0.078 Uiso 1 1 calc R .. .
C5 C 0.3807(3) 0.5444(3) 0.39071(17) 0.0524(8) Uani 1 1 d . . .
H4 H 0.3710 0.4756 0.4226 0.063 Uiso 1 1 calc R . .
C6 C 0.3093(2) 0.6661(3) 0.39186(13) 0.0382(6) Uani 1 1 d . . .
N1 N 0.2156(2) 0.6878(2) 0.43693(10) 0.0359(5) Uani 1 1 d . . .
N2 N 0.2411(2) 0.6208(2) 0.48986(11) 0.0421(5) Uani 1 1 d . . .
C7 C 0.1425(3) 0.6297(2) 0.53362(13) 0.0385(6) Uani 1 1 d . . .
C8 C 0.1790(3) 0.5755(3) 0.59733(15) 0.0536(8) Uani 1 1 d . . .
H5 H 0.2663 0.5395 0.6088 0.064 Uiso 1 1 calc R . .
C9 C 0.0905(4) 0.5740(3) 0.64271(14) 0.0562(8) Uani 1 1 d . . .
H6 H 0.1182 0.5420 0.6863 0.067 Uiso 1 1 calc R . .
C10 C -0.0396(3) 0.6189(3) 0.62559(14) 0.0514(7) Uani 1 1 d . . .
H7 H -0.1025 0.6142 0.6565 0.062 Uiso 1 1 calc R . .
C11 C -0.0766(3) 0.6712(2) 0.56213(13) 0.0426(6) Uani 1 1 d . . .
H8 H -0.1655 0.7027 0.5502 0.051 Uiso 1 1 calc R . .
C12 C 0.0126(3) 0.6778(2) 0.51688(12) 0.0375(6) Uani 1 1 d . . .
H9 H -0.0140 0.7150 0.4742 0.045 Uiso 1 1 calc R . .
C13 C 0.0626(2) 0.9117(2) 0.32698(10) 0.0283(5) Uani 1 1 d . . .
C14 C -0.0027(2) 0.7884(2) 0.31559(11) 0.0338(5) Uani 1 1 d . .. .
H10 H 0.0472 0.7061 0.3201 0.041 Uiso 1 1 calc R . .
C15 C -0.1417(2) 0.7834(3) 0.29751(12) 0.0400(6) Uani 1 1 d . . .
H11 H -0.1857 0.6983 0.2897 0.048 Uiso 1 1 calc R . .
C16 C -0.2141(2) 0.9034(3) 0.29117(12) 0.0388(6) Uani 1 1 d .. . .
H12 H -0.3082 0.9003 0.2792 0.047 Uiso 1 1 calc R . .
C17 C -0.1508(3) 1.0279(3) 0.30213(13) 0.0425(6) Uani 1 1 d . . .
H13 H -0.2012 1.1099 0.2975 0.051 Uiso 1 1 calc R . .
C18 C -0.0137(3) 1.0325(2) 0.31992(12) 0.0358(5) Uani 1 1 d . . .
H14 H 0.0295 1.1180 0.3275 0.043 Uiso 1 1 calc R . .
C19 C 0.2820(2) 1.0168(2) 0.41975(11) 0.0320(5) Uani 1 1 d . . .
C20 C 0.2102(3) 0.9959(3) 0.47314(12) 0.0399(6) Uani 1 1 d . .. .
H15 H 0.1364 0.9349 0.4689 0.048 Uiso 1 1 calc R . .
C21 C 0.2466(3) 1.0643(3) 0.53278(13) 0.0482(7) Uani 1 1 d . . .
H16 H 0.1973 1.0509 0.5691 0.058 Uiso 1 1 calc R . .
C22 C 0.3541(3) 1.1513(3) 0.53863(15) 0.0560(8) Uani 1 1 d .. . .
H17 H 0.3795 1.1967 0.5795 0.067 Uiso 1 1 calc R . .
C23 C 0.4263(3) 1.1742(3) 0.48604(15) 0.0509(8) Uani 1 1 d . . .
H18 H 0.4998 1.2356 0.4908 0.061 Uiso 1 1 calc R . .
C24 C 0.3907(2) 1.1068(3) 0.42607(14) 0.0421(6) Uani 1 1 d . . .
H19 H 0.4398 1.1218 0.3898 0.050 Uiso 1 1 calc R . .

loop_
_atom_site_aniso_label
_atom_site_aniso_U_11
_atom_site_aniso_U_22
_atom_site_aniso_U_33
_atom_site_aniso_U_23
_atom_site_aniso_U_13
_atom_site_aniso_U_12
P1 0.0292(3) 0.0375(4) 0.0261(3) -0.0015(2) 0.0017(2) -0.0062(2)
O1 0.0402(10) 0.0625(12) 0.0322(9) 0.0074(8) 0.0041(8) -0.0142(9)
C1 0.0253(11) 0.0435(14) 0.0386(13) -0.0156(11) 0.0010(10) -0.0030(10)
C2 0.0312(13) 0.071(2) 0.0516(16) -0.0313(15) 0.0085(12) -0.0116(13)
C3 0.0292(13) 0.080(2) 0.079(2) -0.048(2) 0.0123(14) -0.0020(14)
C4 0.0350(15) 0.064(2) 0.092(3) -0.037(2) -0.0024(16) 0.0130(14)
C5 0.0360(14) 0.0447(16) 0.073(2) -0.0157(14) -0.0086(14) 0.0115(12)
C6 0.0314(12) 0.0344(13) 0.0468(14) -0.0118(11) -0.0026(10) 0.0021(10)
N1 0.0370(11) 0.0302(10) 0.0384(11) -0.0039(9) -0.0041(9) 0.0029(8)
N2 0.0422(12) 0.0356(12) 0.0449(13) 0.0030(10) -0.0093(10) 0.0048(9)
C7 0.0457(14) 0.0282(12) 0.0385(13) -0.0002(10) -0.0065(11) 0.0012(10)
C8 0.0642(19) 0.0451(17) 0.0449(16) 0.0092(13) -0.0188(14) -0.0019(14)
C9 0.096(3) 0.0397(16) 0.0290(13) 0.0039(11) -0.0080(15) -0.0023(15)
C10 0.082(2) 0.0337(14) 0.0403(15) -0.0010(12) 0.0134(14) -0.0065(14)
C11 0.0529(15) 0.0308(13) 0.0437(14) -0.0003(11) 0.0047(12) 0.0024(11)
C12 0.0464(14) 0.0303(13) 0.0331(12) 0.0055(10) -0.0057(11) -0.0003(10)
C13 0.0293(11) 0.0341(12) 0.0213(10) -0.0019(9) 0.0023(8) -0.0037(9)
C14 0.0325(12) 0.0316(12) 0.0359(12) -0.0021(10) -0.0018(10) -0.0006(9)
C15 0.0376(13) 0.0386(14) 0.0413(14) -0.0015(11) -0.0044(11) -0.0090(11)
C16 0.0291(12) 0.0535(16) 0.0328(13) 0.0055(11) 0.0001(10) -0.0011(11)
C17 0.0410(14) 0.0407(15) 0.0449(15) 0.0042(12) 0.0019(12) 0.0082(11)
C18 0.0406(13) 0.0302(12) 0.0361(13) -0.0011(10) 0.0033(10) -0.0034(10)
C19 0.0351(12) 0.0261(11) 0.0323(12) 0.0005(9) -0.0052(9) 0.0034(9)
C20 0.0527(16) 0.0348(14) 0.0306(12) 0.0004(10) -0.0006(11) 0.0015(11)
C21 0.0694(19) 0.0416(15) 0.0316(13) -0.0021(11) -0.0016(13) 0.0091(13)
C22 0.0643(19) 0.0519(18) 0.0438(16) -0.0140(13) -0.0249(14) 0.0117(15)
C23 0.0399(14) 0.0433(16) 0.0630(19) -0.0128(13) -0.0191(13) 0.0015(12)
C24 0.0343(13) 0.0382(14) 0.0506(16) -0.0054(12) -0.0069(11) 0.0004(10)

loop_
_atom_type_symbol
_atom_type_description
_atom_type_scat_dispersion_real
_atom_type_scat_dispersion_imag
_atom_type_scat_source
C C 0.0033 0.0016 'International Tables Vol C Tables 4.2.6.8 and 6.1.1.4'
H H 0.0000 0.0000 'International Tables Vol C Tables 4.2.6.8 and 6.1.1.4'
N N 0.0061 0.0033 'International Tables Vol C Tables 4.2.6.8 and 6.1.1.4'
P P 0.1023 0.0942 'International Tables Vol C Tables 4.2.6.8 and 6.1.1.4'
O O 0.0106 0.0060 'International Tables Vol C Tables 4.2.6.8 and 6.1.1.4'

loop_
_geom_angle_atom_site_label_1
_geom_angle_atom_site_label_2
_geom_angle_atom_site_label_3
_geom_angle
_geom_angle_site_symmetry_1
_geom_angle_site_symmetry_3
O1 P1 C19 110.41(12) . .
O1 P1 C13 111.30(10) . .
C19 P1 C13 107.73(10) . .
O1 P1 C1 109.58(12) . .
C19 P1 C1 108.39(11) . .
C13 P1 C1 109.37(11) . .
C6 C1 C2 119.3(2) . .
C6 C1 P1 125.95(18) . .
C2 C1 P1 114.6(2) .. .
C1 C2 C3 119.6(3) . .
C1 C2 H1 120.2 . .
C3 C2 H1 120.2 . .
C4 C3 C2 120.0(3) . .
C4 C3 H2 120.0 . .
C2 C3 H2 120.0 . .
C3 C4 C5 120.7(3) . .
C3 C4 H3 119.6 . .
C5 C4 H3 119.6 . .
C4 C5 C6 120.1(3) . .
C4 C5 H4 119.9 . .
C6 C5 H4 119.9 . ..
C1 C6 C5 120.2(3) . .
C1 C6 N1 117.9(2) . .
C5 C6 N1 121.8(3) . .
N2 N1 C6 113.3(2) . .
N1 N2 C7 114.9(2) . ..
C12 C7 C8 118.8(3) . .
C12 C7 N2 125.4(2) . .
C8 C7 N2 115.7(2) . .
C9 C8 C7 120.8(3) . .
C9 C8 H5 119.6 . .
C7 C8 H5 119.6 . .
C8 C9 C10 120.4(3) . .
C8 C9 H6 119.8 . .
C10 C9 H6 119.8 . .
C9 C10 C11 119.0(3) . ..
C9 C10 H7 120.5 . .
C11 C10 H7 120.5 . .
C12 C11 C10 121.2(3) . .
C12 C11 H8 119.4 . .
C10 C11 H8 119.4 . ..
C11 C12 C7 119.8(2) . .
C11 C12 H9 120.1 . .
C7 C12 H9 120.1 . .
C14 C13 C18 118.5(2) . .
C14 C13 P1 125.20(18) . .
C18 C13 P1 115.90(17) . .
C13 C14 C15 120.8(2) . .
C13 C14 H10 119.6 . .
C15 C14 H10 119.6 . .
C16 C15 C14 119.5(2) . .
C16 C15 H11 120.3 .. .
C14 C15 H11 120.3 . .
C15 C16 C17 120.7(2) . .
C15 C16 H12 119.7 . .
C17 C16 H12 119.7 . .
C16 C17 C18 119.7(2) . .
C16 C17 H13 120.1 . .
C18 C17 H13 120.1 . .
C17 C18 C13 120.9(2) .. .
C17 C18 H14 119.6 . .
C13 C18 H14 119.6 . .
C20 C19 C24 119.9(2) . .
C20 C19 P1 123.11(19) . .
C24 C19 P1 117.03(19) . .
C19 C20 C21 120.1(3) . .
C19 C20 H15 120.0 . .
C21 C20 H15 120.0 .. .
C22 C21 C20 119.5(3) . .
C22 C21 H16 120.2 . .
C20 C21 H16 120.2 . .
C21 C22 C23 121.3(3) . .
C21 C22 H17 119.4 . .
C23 C22 H17 119.4 . .
C22 C23 C24 119.7(3) . .
C22 C23 H18 120.1 .. .
C24 C23 H18 120.1 . .
C23 C24 C19 119.5(3) . .
C23 C24 H19 120.3 . .
C19 C24 H19 120.3 . .

loop_
_geom_bond_atom_site_label_1
_geom_bond_atom_site_label_2
_geom_bond_distance
P1 O1 1.4818(19)
P1 C19 1.801(3)
P1 C13 1.803(3)
P1 C1 1.826(3)
C1 C6 1.394(4)
C1 C2 1.400(3)
C2 C3 1.411(4)
C2 H1 0.9500
C3 C4 1.371(5)
C3 H2 0.9500
C4 C5 1.378(4)
C4 H3 0.9500
C5 C6 1.397(4)
C5 H4 0.9500
C6 N1 1.413(3)
N1 N2 1.261(3)
N2 C7 1.419(3)
C7 C12 1.393(3)
C7 C8 1.407(4)
C8 C9 1.362(5)
C8 H5 0.9500
C9 C10 1.386(4)
C9 H6 0.9500
C10 C11 1.396(4)
C10 H7 0.9500
C11 C12 1.368(4)
C11 H8 0.9500
C12 H9 0.9500
C13 C14 1.383(3)
C13 C18 1.410(3)
C14 C15 1.405(3)
C14 H10 0.9500
C15 C16 1.383(4)
C15 H11 0.9500
C16 C17 1.384(4)
C16 H12 0.9500
C17 C18 1.384(4)
C17 H13 0.9500
C18 H14 0.9500
C19 C20 1.395(3)
C19 C24 1.400(3)
C20 C21 1.396(4)
C20 H15 0.9500
C21 C22 1.373(4)
C21 H16 0.9500
C22 C23 1.387(4)
C22 H17 0.9500
C23 C24 1.396(4)
C23 H18 0.9500
C24 H19 0.9500

loop_
_geom_torsion_atom_site_label_1
_geom_torsion_atom_site_label_2
_geom_torsion_atom_site_label_3
_geom_torsion_atom_site_label_4
_geom_torsion
_geom_torsion_site_symmetry_1
_geom_torsion_site_symmetry_2
_geom_torsion_site_symmetry_3
O1 P1 C1 C6 175.2(2) . . .
C19 P1 C1 C6 54.6(2) . . .
C13 P1 C1 C6 -62.6(2) .. . .
O1 P1 C1 C2 -0.2(2) . . .
C19 P1 C1 C2 -120.77(19) . . .
C13 P1 C1 C2 122.04(18) . . .
C6 C1 C2 C3 2.5(4) . . .
P1 C1 C2 C3 178.18(19) .. . .
C1 C2 C3 C4 -0.4(4) . . .
C2 C3 C4 C5 -1.6(5) . . .
C3 C4 C5 C6 1.6(4) . . .
C2 C1 C6 C5 -2.5(4) . . .
P1 C1 C6 C5 -177.71(19) . .. .
C2 C1 C6 N1 -178.3(2) . . .
P1 C1 C6 N1 6.5(3) . . .
C4 C5 C6 C1 0.5(4) . . .
C4 C5 C6 N1 176.1(2) . . .
C1 C6 N1 N2 -156.5(2) . .. .
C5 C6 N1 N2 27.8(3) . . .
C6 N1 N2 C7 -174.26(19) . . .
N1 N2 C7 C12 15.4(4) . . .
N1 N2 C7 C8 -169.6(2) . . .
C12 C7 C8 C9 -2.2(4) . .. .
N2 C7 C8 C9 -177.6(2) . . .
C7 C8 C9 C10 3.7(4) . . .
C8 C9 C10 C11 -2.8(4) . . .
C9 C10 C11 C12 0.4(4) . . .
C10 C11 C12 C7 1.0(4) . . ..
C8 C7 C12 C11 -0.2(4) . . .
N2 C7 C12 C11 174.7(2) . . .
O1 P1 C13 C14 116.2(2) . . .
C19 P1 C13 C14 -122.6(2) . . .
C1 P1 C13 C14 -5.0(2) . .. .
O1 P1 C13 C18 -56.2(2) . . .
C19 P1 C13 C18 64.96(19) . . .
C1 P1 C13 C18 -177.44(17) . . .
C18 C13 C14 C15 -0.1(3) . . .
P1 C13 C14 C15 -172.34(18) . . .
C13 C14 C15 C16 -0.1(4) .. . .
C14 C15 C16 C17 0.3(4) . . .
C15 C16 C17 C18 -0.3(4) . . .
C16 C17 C18 C13 0.1(4) . . .
C14 C13 C18 C17 0.1(3) . . .
P1 C13 C18 C17 173.08(18) . . .
O1 P1 C19 C20 154.8(2) .. . .
C13 P1 C19 C20 33.1(2) . . .
C1 P1 C19 C20 -85.2(2) . . .
O1 P1 C19 C24 -24.7(2) . . .
C13 P1 C19 C24 -146.45(19) . . .
C1 P1 C19 C24 95.3(2) . . .
C24 C19 C20 C21 -0.1(4) . .. .
P1 C19 C20 C21 -179.55(19) . . .
C19 C20 C21 C22 -0.6(4) . . .
C20 C21 C22 C23 1.0(4) . . .
C21 C22 C23 C24 -0.8(4) . . .
C22 C23 C24 C19 0.1(4) . . .
C20 C19 C24 C23 0.3(4) . .. .
P1 C19 C24 C23 179.80(19) . . .
